data_7105113
loop_
_publ_author_name
'Lin, Mei-Jin'
'Jouaiti, Abdelaziz'
'Pocic, David'
'Kyritsakas, Nathalie'
'Planeix, Jean-Marc'
'Hosseini, Mir Wais'

_publ_section_title
;
 Molecular tectonics: tubular crystals with controllable channel size
 and orientation.
;
_journal_issue 1
_journal_name_full 'Chemical communications (Cambridge, England)'
_journal_page_first 112
_journal_page_last 114
_journal_paper_doi 10.1039/b915665h
_journal_volume 46
_journal_year 2009
_chemical_formula_moiety 'C24 H24 F6 N4 S4 Si Zn, C H Cl3'
_chemical_formula_sum 'C25 H25 Cl3 F6 N4 S4 Si Zn'
_chemical_formula_weight 823.54
_chemical_name_systematic
;

?

;
_space_group_IT_number 15
_symmetry_cell_setting monoclinic
_symmetry_space_group_name_Hall '-C 2yc'
_symmetry_space_group_name_H-M 'C 1 2/c 1'
_atom_sites_solution_hydrogens geom
_atom_sites_solution_primary direct
_atom_sites_solution_secondary difmap
_audit_creation_method SHELXL-97
_cell_angle_alpha 90.00
_cell_angle_beta 114.128(3)
_cell_angle_gamma 90.00
_cell_formula_units_Z 4
_cell_length_a 21.6873(6)
_cell_length_b 7.6211(2)
_cell_length_c 24.1630(7)
_cell_measurement_reflns_used 4030
_cell_measurement_temperature 173(2)
_cell_measurement_theta_max 27.04
_cell_measurement_theta_min 2.86
_cell_volume 3644.78(17)
_computing_cell_refinement 'Bruker SMART'
_computing_data_collection 'Bruker SMART'
_computing_data_reduction 'Bruker SAINT'
_computing_molecular_graphics 'Bruker SHELXTL'
_computing_publication_material 'Bruker SHELXTL'
_computing_structure_refinement 'SHELXL-97 (Sheldrick, 1997)'
_computing_structure_solution 'SHELXS-97 (Sheldrick, 1990)'
_diffrn_ambient_temperature 173(2)
_diffrn_measured_fraction_theta_full 0.994
_diffrn_measured_fraction_theta_max 0.994
_diffrn_measurement_device_type 'CCD area detector'
_diffrn_measurement_method 'phi and omega scans'
_diffrn_radiation_monochromator graphite
_diffrn_radiation_source 'fine-focus sealed tube'
_diffrn_radiation_type MoK\a
_diffrn_radiation_wavelength 0.71073
_diffrn_reflns_av_R_equivalents 0.0612
_diffrn_reflns_av_sigmaI/netI 0.0459
_diffrn_reflns_limit_h_max 28
_diffrn_reflns_limit_h_min -28
_diffrn_reflns_limit_k_max 9
_diffrn_reflns_limit_k_min -9
_diffrn_reflns_limit_l_max 31
_diffrn_reflns_limit_l_min -31
_diffrn_reflns_number 31145
_diffrn_reflns_theta_full 27.56
_diffrn_reflns_theta_max 27.56
_diffrn_reflns_theta_min 2.88
_exptl_absorpt_coefficient_mu 1.210
_exptl_absorpt_correction_T_max 0.9420
_exptl_absorpt_correction_T_min 0.8886
_exptl_absorpt_correction_type multi-scan
_exptl_absorpt_process_details sadabs
_exptl_crystal_colour colorless
_exptl_crystal_density_diffrn 1.501
_exptl_crystal_density_meas ?
_exptl_crystal_density_method 'not measured'
_exptl_crystal_description prism
_exptl_crystal_F_000 1664
_exptl_crystal_size_max 0.10
_exptl_crystal_size_mid 0.07
_exptl_crystal_size_min 0.05
_refine_diff_density_max 1.340
_refine_diff_density_min -0.849
_refine_diff_density_rms 0.146
_refine_ls_extinction_method none
_refine_ls_goodness_of_fit_ref 1.035
_refine_ls_hydrogen_treatment constr
_refine_ls_matrix_type full
_refine_ls_number_parameters 214
_refine_ls_number_reflns 4174
_refine_ls_number_restraints 3
_refine_ls_restrained_S_all 1.039
_refine_ls_R_factor_all 0.0888
_refine_ls_R_factor_gt 0.0694
_refine_ls_shift/su_max 0.000
_refine_ls_shift/su_mean 0.000
_refine_ls_structure_factor_coef Fsqd
_refine_ls_weighting_details 'calc w=1/[\s^2^(Fo^2^)+(0.1245P)^2^+25.7222P] where P=(Fo^2^+2Fc^2^)/3'
_refine_ls_weighting_scheme calc
_refine_ls_wR_factor_gt 0.2006
_refine_ls_wR_factor_ref 0.2214
_reflns_number_gt 3226
_reflns_number_total 4174
_reflns_threshold_expression >2sigma(I)
_cod_data_source_file b915665h.txt
_cod_data_source_block e1339a
_cod_depositor_comments
;
The following automatic conversions were performed:
'_symmetry_cell_setting' value 'Monoclinic' changed to 'monoclinic'
according to '/home/saulius/struct/CIF-dictionaries/cif_core.dic'
dictionary named 'cif_core.dic' version 2.4.1 from 2010-06-29.

Automatic conversion script
Id: cif_fix_enum 1527 2010-12-29 10:47:43Z saulius 

The following automatic conversions were performed:

'_exptl_crystal_density_meas' value 'none' was changed to '?' - the
value is perceived as not measured.

Automatic conversion script
Id: cif_fix_values 3008 2015-01-20 13:52:24Z robertas 
;
_cod_original_sg_symbol_H-M C2/c
_cod_database_code 7105113

loop_
_symmetry_equiv_pos_as_xyz
'x, y, z'
'-x, y, -z+1/2'
'x+1/2, y+1/2, z'
'-x+1/2, y+1/2, -z+1/2'
'-x, -y, -z'
'x, -y, z-1/2'
'-x+1/2, -y+1/2, -z'
'x+1/2, -y+1/2, z-1/2'

loop_
_atom_site_label
_atom_site_type_symbol
_atom_site_fract_x
_atom_site_fract_y
_atom_site_fract_z
_atom_site_U_iso_or_equiv
_atom_site_adp_type
_atom_site_occupancy
_atom_site_symmetry_multiplicity
_atom_site_calc_flag
_atom_site_refinement_flags
_atom_site_disorder_assembly
_atom_site_disorder_group
Cl3 Cl 0.0442(4) 0.6092(10) 0.0316(3) 0.122(2) Uani 0.50 1 d PD . .
C13 C 0.0583(10) 0.821(2) 0.0154(7) 0.106(7) Uiso 0.50 1 d PD . .
H13 H 0.0270 0.8965 0.0258 0.127 Uiso 0.50 1 calc PR . .
Zn1 Zn 0.0000 0.52597(9) 0.2500 0.0176(2) Uani 1 2 d S . .
Si1 Si 0.0000 0.0248(2) 0.2500 0.0184(4) Uani 1 2 d S . .
F1 F 0.0000 0.2515(5) 0.2500 0.0265(8) Uani 1 2 d S . .
F2 F -0.01940(17) 0.0231(4) 0.30996(14) 0.0325(7) Uani 1 1 d . . .
F3 F -0.08162(14) 0.0243(4) 0.20432(15) 0.0343(7) Uani 1 1 d . . .
F4 F 0.0000 0.7987(5) 0.2500 0.0257(8) Uani 1 2 d S . .
N1 N 0.07962(19) 0.5285(5) 0.21685(17) 0.0206(8) Uani 1 1 d . . .
C1 C 0.1163(2) 0.6745(6) 0.2215(2) 0.0256(10) Uani 1 1 d . . .
H1 H 0.1033 0.7797 0.2350 0.031 Uiso 1 1 calc R . .
C2 C 0.1722(2) 0.6781(6) 0.2075(2) 0.0257(10) Uani 1 1 d . . .
H2 H 0.1963 0.7847 0.2108 0.031 Uiso 1 1 calc R . .
C3 C 0.1931(2) 0.5261(6) 0.1885(2) 0.0220(9) Uani 1 1 d . . .
C4 C 0.1541(2) 0.3757(6) 0.1822(2) 0.0261(10) Uani 1 1 d . . .
H4 H 0.1655 0.2691 0.1681 0.031 Uiso 1 1 calc R . .
C5 C 0.0983(2) 0.3842(6) 0.1968(2) 0.0261(10) Uani 1 1 d . . .
H5 H 0.0720 0.2810 0.1921 0.031 Uiso 1 1 calc R . .
S1 S 0.26785(6) 0.53903(16) 0.17778(5) 0.0257(3) Uani 1 1 d . . .
C6 C 0.2692(2) 0.3381(6) 0.1394(2) 0.0251(9) Uani 1 1 d . . .
H6A H 0.3148 0.3232 0.1398 0.030 Uiso 1 1 calc R . .
H6B H 0.2615 0.2391 0.1623 0.030 Uiso 1 1 calc R . .
C7 C 0.2171(2) 0.3280(7) 0.0739(2) 0.0262(10) Uani 1 1 d . . .
H7A H 0.1718 0.3592 0.0717 0.031 Uiso 1 1 calc R . .
H7B H 0.2151 0.2071 0.0582 0.031 Uiso 1 1 calc R . .
S2 S 0.24153(6) 0.47905(17) 0.02906(5) 0.0281(3) Uani 1 1 d . . .
C8 C 0.1752(2) 0.4676(6) -0.0431(2) 0.0228(9) Uani 1 1 d . . .
C9 C 0.1224(2) 0.3475(6) -0.0609(2) 0.0244(9) Uani 1 1 d . . .
H9 H 0.1195 0.2628 -0.0332 0.029 Uiso 1 1 calc R . .
C10 C 0.0743(2) 0.3544(6) -0.1198(2) 0.0250(9) Uani 1 1 d . . .
H10 H 0.0386 0.2711 -0.1320 0.030 Uiso 1 1 calc R . .
N2 N 0.07506(19) 0.4715(5) -0.16063(17) 0.0208(8) Uani 1 1 d . . .
C11 C 0.1261(2) 0.5862(6) -0.1433(2) 0.0264(10) Uani 1 1 d . . .
H11 H 0.1273 0.6699 -0.1720 0.032 Uiso 1 1 calc R . .
C12 C 0.1769(2) 0.5885(7) -0.0859(2) 0.0287(10) Uani 1 1 d . . .
H12 H 0.2127 0.6712 -0.0755 0.034 Uiso 1 1 calc R . .
Cl1 Cl 0.0436(3) 0.8688(9) -0.0588(2) 0.1050(19) Uani 0.50 1 d PD . .
Cl2 Cl 0.1341(5) 0.8883(15) 0.0568(5) 0.181(4) Uani 0.50 1 d PD . .

loop_
_atom_site_aniso_label
_atom_site_aniso_U_11
_atom_site_aniso_U_22
_atom_site_aniso_U_33
_atom_site_aniso_U_23
_atom_site_aniso_U_13
_atom_site_aniso_U_12
Cl3 0.115(5) 0.140(6) 0.135(5) 0.033(5) 0.077(4) 0.028(4)
Zn1 0.0168(4) 0.0161(4) 0.0199(4) 0.000 0.0076(3) 0.000
Si1 0.0158(8) 0.0139(8) 0.0261(9) 0.000 0.0092(7) 0.000
F1 0.0296(19) 0.0158(17) 0.039(2) 0.000 0.0190(17) 0.000
F2 0.0487(19) 0.0222(14) 0.0380(17) 0.0014(12) 0.0294(15) 0.0032(12)
F3 0.0200(14) 0.0284(15) 0.0457(19) 0.0027(13) 0.0044(13) -0.0005(11)
F4 0.0288(19) 0.0136(17) 0.039(2) 0.000 0.0181(17) 0.000
N1 0.0179(17) 0.0214(19) 0.0222(19) -0.0010(14) 0.0077(14) 0.0006(14)
C1 0.025(2) 0.019(2) 0.035(3) -0.0042(19) 0.0141(19) -0.0022(18)
C2 0.024(2) 0.023(2) 0.033(2) -0.0016(19) 0.0147(19) -0.0039(18)
C3 0.019(2) 0.030(2) 0.017(2) -0.0040(17) 0.0074(17) -0.0019(17)
C4 0.030(2) 0.023(2) 0.035(3) -0.0047(19) 0.023(2) -0.0031(18)
C5 0.028(2) 0.025(2) 0.031(2) -0.0021(19) 0.017(2) -0.0017(18)
S1 0.0215(6) 0.0324(7) 0.0267(6) -0.0060(5) 0.0134(5) -0.0036(4)
C6 0.022(2) 0.032(2) 0.022(2) -0.0005(18) 0.0091(17) 0.0056(18)
C7 0.025(2) 0.030(2) 0.022(2) 0.0004(18) 0.0073(18) 0.0003(19)
S2 0.0262(6) 0.0335(7) 0.0197(6) -0.0012(5) 0.0043(5) -0.0057(5)
C8 0.021(2) 0.024(2) 0.022(2) -0.0030(17) 0.0077(18) 0.0012(17)
C9 0.028(2) 0.024(2) 0.021(2) 0.0047(17) 0.0104(18) 0.0007(18)
C10 0.021(2) 0.027(2) 0.025(2) 0.0014(18) 0.0073(18) -0.0039(17)
N2 0.0200(17) 0.0210(18) 0.0204(18) -0.0013(14) 0.0071(14) 0.0000(14)
C11 0.028(2) 0.023(2) 0.025(2) 0.0035(18) 0.0071(19) -0.0015(19)
C12 0.026(2) 0.028(2) 0.028(2) -0.002(2) 0.0062(19) -0.0067(19)
Cl1 0.139(5) 0.134(5) 0.057(3) -0.015(3) 0.055(3) -0.016(4)
Cl2 0.179(9) 0.194(10) 0.200(10) 0.082(8) 0.107(8) 0.000(7)

loop_
_atom_type_symbol
_atom_type_description
_atom_type_scat_dispersion_real
_atom_type_scat_dispersion_imag
_atom_type_scat_source
C C 0.0033 0.0016 'International Tables Vol C Tables 4.2.6.8 and 6.1.1.4'
Cl Cl 0.1484 0.1585 'International Tables Vol C Tables 4.2.6.8 and 6.1.1.4'
F F 0.0171 0.0103 'International Tables Vol C Tables 4.2.6.8 and 6.1.1.4'
N N 0.0061 0.0033 'International Tables Vol C Tables 4.2.6.8 and 6.1.1.4'
S S 0.1246 0.1234 'International Tables Vol C Tables 4.2.6.8 and 6.1.1.4'
Si Si 0.0817 0.0704 'International Tables Vol C Tables 4.2.6.8 and 6.1.1.4'
Zn Zn 0.2839 1.4301 'International Tables Vol C Tables 4.2.6.8 and 6.1.1.4'
H H 0.0000 0.0000 'International Tables Vol C Tables 4.2.6.8 and 6.1.1.4'

loop_
_geom_angle_atom_site_label_1
_geom_angle_atom_site_label_2
_geom_angle_atom_site_label_3
_geom_angle
_geom_angle_site_symmetry_1
_geom_angle_site_symmetry_3
_geom_angle_publ_flag
Cl2 C13 Cl3 112.9(11) . . ?
Cl2 C13 Cl1 106.5(11) . . ?
Cl3 C13 Cl1 117.6(11) . . ?
Cl2 C13 H13 106.4 . . ?
Cl3 C13 H13 106.4 . . ?
Cl1 C13 H13 106.4 . . ?
F4 Zn1 F1 180.000(1) . . ?
F4 Zn1 N2 89.47(10) . 6_566 ?
F1 Zn1 N2 90.53(10) . 6_566 ?
F4 Zn1 N2 89.47(10) . 5_565 ?
F1 Zn1 N2 90.53(10) . 5_565 ?
N2 Zn1 N2 178.9(2) 6_566 5_565 ?
F4 Zn1 N1 89.49(10) . 2 ?
F1 Zn1 N1 90.51(10) . 2 ?
N2 Zn1 N1 91.12(14) 6_566 2 ?
N2 Zn1 N1 88.87(14) 5_565 2 ?
F4 Zn1 N1 89.49(10) . . ?
F1 Zn1 N1 90.51(10) . . ?
N2 Zn1 N1 88.87(14) 6_566 . ?
N2 Zn1 N1 91.12(14) 5_565 . ?
N1 Zn1 N1 178.98(19) 2 . ?
F3 Si1 F3 179.7(2) 2 . ?
F3 Si1 F2 90.08(17) 2 . ?
F3 Si1 F2 89.92(17) . . ?
F3 Si1 F2 89.92(17) 2 2 ?
F3 Si1 F2 90.08(17) . 2 ?
F2 Si1 F2 179.1(2) . 2 ?
F3 Si1 F4 89.87(11) 2 1_545 ?
F3 Si1 F4 89.87(11) . 1_545 ?
F2 Si1 F4 89.55(11) . 1_545 ?
F2 Si1 F4 89.54(11) 2 1_545 ?
F3 Si1 F1 90.13(11) 2 . ?
F3 Si1 F1 90.13(11) . . ?
F2 Si1 F1 90.46(11) . . ?
F2 Si1 F1 90.46(11) 2 . ?
F4 Si1 F1 179.999(1) 1_545 . ?
Si1 F1 Zn1 180.0 . . ?
Si1 F4 Zn1 180.0 1_565 . ?
C5 N1 C1 117.2(4) . . ?
C5 N1 Zn1 122.1(3) . . ?
C1 N1 Zn1 120.4(3) . . ?
N1 C1 C2 122.8(4) . . ?
N1 C1 H1 118.6 . . ?
C2 C1 H1 118.6 . . ?
C1 C2 C3 120.0(4) . . ?
C1 C2 H2 120.0 . . ?
C3 C2 H2 120.0 . . ?
C2 C3 C4 117.2(4) . . ?
C2 C3 S1 116.7(3) . . ?
C4 C3 S1 126.0(4) . . ?
C3 C4 C5 119.0(4) . . ?
C3 C4 H4 120.5 . . ?
C5 C4 H4 120.5 . . ?
N1 C5 C4 123.8(4) . . ?
N1 C5 H5 118.1 . . ?
C4 C5 H5 118.1 . . ?
C3 S1 C6 103.9(2) . . ?
C7 C6 S1 114.7(3) . . ?
C7 C6 H6A 108.6 . . ?
S1 C6 H6A 108.6 . . ?
C7 C6 H6B 108.6 . . ?
S1 C6 H6B 108.6 . . ?
H6A C6 H6B 107.6 . . ?
C6 C7 S2 108.4(3) . . ?
C6 C7 H7A 110.0 . . ?
S2 C7 H7A 110.0 . . ?
C6 C7 H7B 110.0 . . ?
S2 C7 H7B 110.0 . . ?
H7A C7 H7B 108.4 . . ?
C8 S2 C7 104.1(2) . . ?
C9 C8 C12 118.3(4) . . ?
C9 C8 S2 125.3(4) . . ?
C12 C8 S2 116.4(3) . . ?
C10 C9 C8 118.3(4) . . ?
C10 C9 H9 120.9 . . ?
C8 C9 H9 120.9 . . ?
N2 C10 C9 123.7(4) . . ?
N2 C10 H10 118.1 . . ?
C9 C10 H10 118.1 . . ?
C10 N2 C11 117.7(4) . . ?
C10 N2 Zn1 121.7(3) . 5_565 ?
C11 N2 Zn1 120.6(3) . 5_565 ?
N2 C11 C12 123.0(5) . . ?
N2 C11 H11 118.5 . . ?
C12 C11 H11 118.5 . . ?
C11 C12 C8 119.0(4) . . ?
C11 C12 H12 120.5 . . ?
C8 C12 H12 120.5 . . ?

loop_
_geom_bond_atom_site_label_1
_geom_bond_atom_site_label_2
_geom_bond_distance
_geom_bond_site_symmetry_2
_geom_bond_publ_flag
Cl3 C13 1.715(15) . ?
C13 Cl2 1.621(16) . ?
C13 Cl1 1.726(15) . ?
C13 H13 1.0000 . ?
Zn1 F4 2.078(4) . ?
Zn1 F1 2.092(4) . ?
Zn1 N2 2.107(4) 6_566 ?
Zn1 N2 2.107(4) 5_565 ?
Zn1 N1 2.180(4) 2 ?
Zn1 N1 2.180(4) . ?
Si1 F3 1.660(3) 2 ?
Si1 F3 1.660(3) . ?
Si1 F2 1.666(3) . ?
Si1 F2 1.666(3) 2 ?
Si1 F4 1.723(4) 1_545 ?
Si1 F1 1.728(4) . ?
F4 Si1 1.723(4) 1_565 ?
N1 C5 1.330(6) . ?
N1 C1 1.345(6) . ?
C1 C2 1.388(7) . ?
C1 H1 0.9500 . ?
C2 C3 1.389(6) . ?
C2 H2 0.9500 . ?
C3 C4 1.395(6) . ?
C3 S1 1.745(5) . ?
C4 C5 1.396(6) . ?
C4 H4 0.9500 . ?
C5 H5 0.9500 . ?
S1 C6 1.797(5) . ?
C6 C7 1.525(6) . ?
C6 H6A 0.9900 . ?
C6 H6B 0.9900 . ?
C7 S2 1.803(5) . ?
C7 H7A 0.9900 . ?
C7 H7B 0.9900 . ?
S2 C8 1.751(5) . ?
C8 C9 1.390(6) . ?
C8 C12 1.397(7) . ?
C9 C10 1.379(6) . ?
C9 H9 0.9500 . ?
C10 N2 1.336(6) . ?
C10 H10 0.9500 . ?
N2 C11 1.336(6) . ?
N2 Zn1 2.107(4) 5_565 ?
C11 C12 1.375(7) . ?
C11 H11 0.9500 . ?
C12 H12 0.9500 . ?
